data_1530165
loop_
_publ_author_name
'Kim, J.S.'
'Swinnea, J.S.'
'Steinfink, H.'

_publ_section_title
;
 Cation and Oxygen Disorder in the Structures Tl Sr2 Cu O5 And (Pb.63
 Cu.37) Sr2 Co O5
;
_journal_name_full 'Journal of the Less-Common Metals'
_journal_page_first 347
_journal_page_last 355
_journal_volume 156
_journal_year 1989
_chemical_formula_sum 'Co Cu0.37 O5 Pb0.63 Sr2'
_chemical_name_systematic 'Pb0.63 Cu0.37 Sr2 Co O5'
_space_group_IT_number 123
_symmetry_space_group_name_Hall '-P 4 2'
_symmetry_space_group_name_H-M 'P 4/m m m'
_cell_angle_alpha 90
_cell_angle_beta 90
_cell_angle_gamma 90
_cell_formula_units_Z 1
_cell_length_a 3.7591
_cell_length_b 3.7591
_cell_length_c 8.962
_cell_volume 126.641
_citation_journal_id_ASTM JCOMAH
_cod_data_source_file Kim_JCOMAH_1989_1907.cif
_cod_data_source_block Co1Cu0.37O5Pb0.63Sr2
_cod_original_cell_volume 126.6405
_cod_original_formula_sum 'Co1 Cu0.37 O5 Pb0.63 Sr2'
_cod_database_code 1530165

loop_
_symmetry_equiv_pos_as_xyz
x,y,z
-y,x,z
-x,-y,z
y,-x,z
x,-y,-z
y,x,-z
-x,y,-z
-y,-x,-z
-x,-y,-z
y,-x,-z
x,y,-z
-y,x,-z
-x,y,z
-y,-x,z
x,-y,z
y,x,z

loop_
_atom_site_label
_atom_site_type_symbol
_atom_site_fract_x
_atom_site_fract_y
_atom_site_fract_z
_atom_site_occupancy
_atom_site_U_iso_or_equiv
Sr1 Sr+2 0.5 0.5 0.297 1 0.0
Co1 Co+2 0 0 0.5 1 0.0
Pb1 Pb+4 0 0 0 0.63 0.0
O1 O-2 0 0 0.2349 1 0.0
O3 O-2 0.415 0.415 0 0.25 0.0
Cu1 Cu+2 0.158 0 0 0.093 0.0
O2 O-2 0.5 0 0.5 1 0.0
